data_4312913
loop_
_publ_author_name
'W. G. Jackson'
'A. F. M. M. Rahman'
'D. C. Craig'

_publ_section_title
;
 The First Oxygen-Bonded Sulfenate Ion: Crystal and Molecular Structures
 of Bis(ethylenediamine)(2-pyridinesulfenato-O)cobalt(III) and
 Bis(ethylenediamine)(2-pyridinesulfinato-O)cobalt(III)
;
_journal_name_full 'Inorganic Chemistry'
_journal_page_first 383
_journal_page_last 388
_journal_paper_doi 10.1021/ic020207o
_journal_volume 42
_journal_year 2003
_chemical_formula_moiety 'C9 H20 Co N5 O1.21 S 2+,2(Cl O4 1-)'
_chemical_formula_sum 'C9 H20 Cl2 Co N5 O9.21 S'
_chemical_formula_weight 507.5
_chemical_name_systematic
;
2-rac-[Co(en)2(py-SO1.21-O](ClO4)2
;
_space_group_IT_number 2
_symmetry_cell_setting triclinic
_symmetry_space_group_name_Hall '-P 1'
_symmetry_space_group_name_H-M 'P -1'
_atom_type_scat_source 'International Tables for X-ray Crystallography, Vol. IV'
_audit_creation_method 'RAELSPUB and manual entry'
_cell_angle_alpha 75.83(3)
_cell_angle_beta 85.15(2)
_cell_angle_gamma 85.21(2)
_cell_formula_units_Z 2
_cell_length_a 9.216(3)
_cell_length_b 9.374(3)
_cell_length_c 11.283(4)
_cell_measurement_reflns_used 25
_cell_measurement_temperature 294
_cell_measurement_theta_max 20
_cell_measurement_theta_min 17
_cell_volume 939.7(6)
_computing_cell_refinement 'CAD4 Version 5.0, 1989'
_computing_data_collection 'CAD4 Version 5.0, 1989'
_computing_data_reduction 'Local program'
_computing_molecular_graphics 'ORTEP-II, (Johnson, 1976)'
_computing_publication_material 'Local programs'
_computing_structure_refinement 'RAELS, (Rae, 1989)'
_computing_structure_solution 'SIR92 (Altomare et al, 1994)'
_diffrn_measurement_device_type 'Nonius CAD-4'
_diffrn_measurement_method \w--2\q
_diffrn_radiation_type 'Mo K\a'
_diffrn_radiation_wavelength 0.71073
_diffrn_reflns_av_R_equivalents 0.010
_diffrn_reflns_limit_h_max 10
_diffrn_reflns_limit_h_min 0
_diffrn_reflns_limit_k_max 11
_diffrn_reflns_limit_k_min -11
_diffrn_reflns_limit_l_max 13
_diffrn_reflns_limit_l_min -13
_diffrn_reflns_number 3518
_diffrn_reflns_theta_max 25
_diffrn_standards_decay_% 0
_diffrn_standards_interval_time 30min
_diffrn_standards_number 1
_exptl_absorpt_coefficient_mu 1.357
_exptl_absorpt_correction_T_max 0.86
_exptl_absorpt_correction_T_min 0.81
_exptl_absorpt_correction_type analytical
_exptl_absorpt_process_details '(DeMeulenaer & Tompa, 1965)'
_exptl_crystal_colour green-red
_exptl_crystal_density_diffrn 1.79
_exptl_crystal_density_method 'not measured'
_exptl_crystal_description block
_exptl_crystal_F_000 519.4
_exptl_crystal_size_max 0.15
_exptl_crystal_size_mid 0.12
_exptl_crystal_size_min 0.11
_refine_diff_density_max 0.93
_refine_diff_density_min -0.89
_refine_ls_extinction_method none
_refine_ls_goodness_of_fit_ref 1.76
_refine_ls_hydrogen_treatment noref
_refine_ls_number_parameters 207
_refine_ls_number_reflns 2800
_refine_ls_R_factor_gt 0.051
_refine_ls_shift/su_max 0.008
_refine_ls_structure_factor_coef F
_refine_ls_weighting_details 'w = 1/[\s^2^(F) + 0.0004F^2^]'
_refine_ls_weighting_scheme calc
_refine_ls_wR_factor_ref 0.082
_reflns_number_gt 2800
_reflns_number_total 3291
_reflns_threshold_expression I>2\s(I)
_cod_data_source_file ic020207o_s2.cif
_cod_data_source_block DDAN2(2)
_cod_database_code 4312913

loop_
_symmetry_equiv_pos_site_id
_symmetry_equiv_pos_as_xyz
1 x,y,z
2 -x,-y,-z

loop_
_atom_site_label
_atom_site_fract_x
_atom_site_fract_y
_atom_site_fract_z
_atom_site_U_iso_or_equiv
_atom_site_adp_type
_atom_site_type_symbol
_atom_site_occupancy
Co 0.30240(6) 0.32723(6) 0.26265(5) 0.0287(2) Uani Co 1.0
S 0.4508(2) 0.1281(2) 0.1203(1) 0.0593(4) Uani S 1.0
O1 0.4469(4) 0.2860(4) 0.1432(3) 0.0498(9) Uani O 1.0
O2 0.5423(23) 0.0331(23) 0.2066(18) 0.071(8) Uani O 0.21
N1 0.1892(4) 0.1810(4) 0.2209(3) 0.0361(9) Uani N 1.0
C1 0.2656(6) 0.0959(5) 0.1531(4) 0.043(1) Uani C 1.0
C2 0.2031(8) -0.0087(6) 0.1113(5) 0.058(2) Uani C 1.0
C3 0.0594(8) -0.0325(7) 0.1430(6) 0.066(2) Uani C 1.0
C4 -0.0219(7) 0.0566(7) 0.2092(6) 0.064(2) Uani C 1.0
C5 0.0454(6) 0.1625(6) 0.2458(5) 0.051(1) Uani C 1.0
N2 0.3913(4) 0.1761(4) 0.3944(4) 0.0399(9) Uani N 1.0
N3 0.1638(4) 0.3707(4) 0.3946(3) 0.0368(8) Uani N 1.0
C6 0.3228(8) 0.1842(9) 0.5148(5) 0.082(2) Uani C 1.0
C7 0.1829(9) 0.2537(11) 0.5071(5) 0.103(3) Uani C 1.0
N4 0.2156(4) 0.4790(4) 0.1322(3) 0.0362(8) Uani N 1.0
N5 0.4291(4) 0.4796(4) 0.2767(4) 0.0365(8) Uani N 1.0
C8 0.3098(8) 0.6028(7) 0.0955(6) 0.069(2) Uani C 1.0
C9 0.3790(8) 0.6224(6) 0.1985(6) 0.069(2) Uani C 1.0
Cl1A 0.82656(11) 0.62027(13) 0.16803(9) 0.045(1) Uani Cl 1.0
O1A 0.7421(3) 0.7393(3) 0.2017(3) 0.095(2) Uani O 1.0
O2A 0.9202(3) 0.5523(4) 0.2620(2) 0.076(2) Uani O 1.0
O3A 0.9112(3) 0.6736(4) 0.0576(2) 0.066(1) Uani O 1.0
O4A 0.7328(3) 0.5158(4) 0.1508(3) 0.090(2) Uani O 1.0
Cl1B 0.7273(1) 0.2596(1) 0.5052(1) 0.047(1) Uani Cl 1.0
O1B 0.7286(4) 0.2180(4) 0.3926(2) 0.086(2) Uani O 1.0
O2B 0.6807(5) 0.1421(3) 0.6023(3) 0.095(2) Uani O 1.0
O3B 0.6302(4) 0.3856(3) 0.5023(4) 0.104(3) Uani O 1.0
O4B 0.8697(3) 0.2928(5) 0.5236(4) 0.122(1) Uani O 1.0
HC2 0.2619 -0.0666 0.0584 0.058 Uani H 1.0
HC3 0.0133 -0.1131 0.1188 0.066 Uani H 1.0
HC4 -0.1284 0.0438 0.2301 0.064 Uani H 1.0
HC5 -0.0140 0.2277 0.2922 0.051 Uani H 1.0
H1N2 0.4976 0.1915 0.3924 0.040 Uani H 1.0
H2N2 0.3790 0.0764 0.3808 0.040 Uani H 1.0
H1N3 0.0617 0.3746 0.3698 0.037 Uani H 1.0
H2N3 0.1832 0.4679 0.4099 0.037 Uani H 1.0
H1C6 0.3848 0.2406 0.5533 0.082 Uani H 1.0
H2C6 0.3162 0.0818 0.5672 0.082 Uani H 1.0
H1C7 0.1613 0.2985 0.5791 0.103 Uani H 1.0
H2C7 0.1119 0.1776 0.5105 0.103 Uani H 1.0
H1N4 0.1173 0.5142 0.1625 0.036 Uani H 1.0
H2N4 0.2052 0.4369 0.0602 0.036 Uani H 1.0
H1N5 0.5318 0.4529 0.2497 0.036 Uani H 1.0
H2N5 0.4248 0.4870 0.3638 0.036 Uani H 1.0
H1C8 0.2496 0.6948 0.0601 0.069 Uani H 1.0
H2C8 0.3863 0.5825 0.0322 0.069 Uani H 1.0
H1C9 0.3078 0.6748 0.2478 0.069 Uani H 1.0
H2C9 0.4649 0.6831 0.1686 0.069 Uani H 1.0

loop_
_atom_site_aniso_label
_atom_site_aniso_U_11
_atom_site_aniso_U_22
_atom_site_aniso_U_33
_atom_site_aniso_U_12
_atom_site_aniso_U_13
_atom_site_aniso_U_23
_atom_site_aniso_type_symbol
Co 0.0280(3) 0.0290(3) 0.0301(4) -0.0029(2) 0.0002(2) -0.0095(2) Co
S 0.0655(9) 0.0493(8) 0.0635(9) 0.0045(7) 0.0104(7) -0.0219(7) S
O1 0.042(2) 0.057(2) 0.049(2) -0.003(2) 0.013(2) -0.015(2) O
O2 0.072(9) 0.068(9) 0.065(9) 0.032(9) 0.003(9) -0.015(9) O
N1 0.044(2) 0.035(2) 0.032(2) -0.009(2) -0.004(2) -0.010(2) N
C1 0.061(3) 0.030(2) 0.038(2) -0.002(2) -0.006(2) -0.008(2) C
C2 0.094(5) 0.035(3) 0.052(3) -0.005(3) -0.010(3) -0.019(2) C
C3 0.097(5) 0.050(3) 0.058(3) -0.026(3) -0.027(3) -0.011(3) C
C4 0.069(4) 0.072(4) 0.054(3) -0.041(3) -0.010(3) -0.006(3) C
C5 0.047(3) 0.063(3) 0.047(3) -0.021(3) 0.001(2) -0.016(2) C
N2 0.042(2) 0.037(2) 0.040(2) 0.000(2) -0.005(2) -0.007(2) N
N3 0.034(2) 0.043(2) 0.035(2) -0.001(2) -0.001(2) -0.013(2) N
C6 0.093(5) 0.094(5) 0.038(3) 0.036(4) 0.011(3) 0.008(3) C
C7 0.096(5) 0.153(8) 0.030(3) 0.063(5) 0.013(3) 0.007(4) C
N4 0.041(2) 0.037(2) 0.033(2) -0.005(2) -0.002(2) -0.011(2) N
N5 0.030(2) 0.039(2) 0.042(2) -0.010(2) -0.002(2) -0.009(2) N
C8 0.086(5) 0.049(3) 0.068(4) -0.022(3) -0.025(4) 0.008(3) C
C9 0.083(5) 0.041(3) 0.081(4) -0.026(3) -0.034(4) 0.005(3) C
Cl1A 0.038(1) 0.056(3) 0.042(1) -0.0002(5) -0.0060(5) -0.015(1) Cl
O1A 0.082(2) 0.120(4) 0.100(3) 0.046(2) -0.029(2) -0.068(3) O
O2A 0.069(3) 0.109(3) 0.046(1) 0.022(2) -0.018(1) -0.015(1) O
O3A 0.069(2) 0.076(3) 0.048(1) -0.018(1) 0.0018(8) -0.006(2) O
O4A 0.076(2) 0.126(4) 0.086(3) -0.054(2) 0.015(2) -0.049(2) O
Cl1B 0.043(2) 0.048(2) 0.051(1) -0.010(1) -0.0029(6) -0.0114(7) Cl
O1B 0.108(3) 0.095(3) 0.064(1) -0.012(3) 0.003(2) -0.038(2) O
O2B 0.135(4) 0.077(2) 0.067(2) -0.047(3) -0.015(2) 0.010(1) O
O3B 0.128(4) 0.075(2) 0.112(3) 0.038(2) -0.022(3) -0.036(2) O
O4B 0.063(1) 0.191(6) 0.115(4) -0.054(2) -0.020(2) -0.023(3) O

loop_
_geom_angle_atom_site_label_1
_geom_angle_atom_site_label_2
_geom_angle_atom_site_label_3
_geom_angle
_geom_angle_site_symmetry_1
_geom_angle_site_symmetry_2
_geom_angle_site_symmetry_3
_geom_angle_publ_flag
O1 Co N1 86.6(2) 1_555 1_555 1_555 no
O1 Co N2 92.3(2) 1_555 1_555 1_555 no
O1 Co N3 175.8(2) 1_555 1_555 1_555 no
O1 Co N4 87.7(2) 1_555 1_555 1_555 no
O1 Co N5 85.2(2) 1_555 1_555 1_555 no
N1 Co N2 91.2(2) 1_555 1_555 1_555 no
N1 Co N3 96.6(2) 1_555 1_555 1_555 no
N1 Co N4 89.4(2) 1_555 1_555 1_555 no
N1 Co N5 170.6(2) 1_555 1_555 1_555 no
N2 Co N3 84.9(2) 1_555 1_555 1_555 no
N2 Co N4 179.3(2) 1_555 1_555 1_555 no
N2 Co N5 93.7(2) 1_555 1_555 1_555 no
N3 Co N4 95.0(2) 1_555 1_555 1_555 no
N3 Co N5 91.8(2) 1_555 1_555 1_555 no
N4 Co N5 85.6(2) 1_555 1_555 1_555 no
O1 S O2 107.8(9) 1_555 1_555 1_555 no
O1 S C1 98.9(2) 1_555 1_555 1_555 no
O2 S C1 112.8(9) 1_555 1_555 1_555 no
Co O1 S 115.6(2) 1_555 1_555 1_555 no
Co N1 C1 114.4(3) 1_555 1_555 1_555 no
Co N1 C5 127.6(3) 1_555 1_555 1_555 no
C1 N1 C5 117.8(4) 1_555 1_555 1_555 no
S C1 N1 115.8(3) 1_555 1_555 1_555 no
S C1 C2 121.5(4) 1_555 1_555 1_555 no
N1 C1 C2 122.7(5) 1_555 1_555 1_555 no
C1 C2 C3 119.0(5) 1_555 1_555 1_555 no
C2 C3 C4 119.1(5) 1_555 1_555 1_555 no
C3 C4 C5 119.3(6) 1_555 1_555 1_555 no
N1 C5 C4 121.9(5) 1_555 1_555 1_555 no
Co N2 C6 111.3(3) 1_555 1_555 1_555 no
Co N3 C7 109.1(3) 1_555 1_555 1_555 no
N2 C6 C7 112.3(5) 1_555 1_555 1_555 no
N3 C7 C6 114.1(6) 1_555 1_555 1_555 no
Co N4 C8 109.4(3) 1_555 1_555 1_555 no
Co N5 C9 109.4(3) 1_555 1_555 1_555 no
N4 C8 C9 110.6(5) 1_555 1_555 1_555 no
N5 C9 C8 111.2(5) 1_555 1_555 1_555 no
O1A Cl1A O2A 109.47 1_555 1_555 1_555 no

loop_
_geom_bond_atom_site_label_1
_geom_bond_atom_site_label_2
_geom_bond_distance
_geom_bond_site_symmetry_1
_geom_bond_site_symmetry_2
_geom_bond_publ_flag
Co O1 1.898(3) 1_555 1_555 no
Co N1 1.956(4) 1_555 1_555 no
Co N2 1.967(4) 1_555 1_555 no
Co N3 1.976(4) 1_555 1_555 no
Co N4 1.953(4) 1_555 1_555 no
Co N5 1.962(4) 1_555 1_555 no
S O1 1.561(4) 1_555 1_555 no
S O2 1.429(19) 1_555 1_555 no
S C1 1.751(6) 1_555 1_555 no
N1 C1 1.353(6) 1_555 1_555 no
N1 C5 1.348(6) 1_555 1_555 no
C1 C2 1.372(7) 1_555 1_555 no
C2 C3 1.365(10) 1_555 1_555 no
C3 C4 1.386(10) 1_555 1_555 no
C4 C5 1.374(8) 1_555 1_555 no
N2 C6 1.466(7) 1_555 1_555 no
N3 C7 1.473(7) 1_555 1_555 no
C6 C7 1.395(10) 1_555 1_555 no
N4 C8 1.465(7) 1_555 1_555 no
N5 C9 1.473(7) 1_555 1_555 no
C8 C9 1.429(9) 1_555 1_555 no
Cl1A O1A 1.417(2) 1_555 1_555 no
